data_4345612
loop_
_publ_author_name
'Saravanan, R. Kamal'
'Saha, Prithwidip'
'Venkatesh, Viruthakasi'
'Gopakumar, Thiruvancheril G.'
'Verma, Sandeep'

_publ_section_title
;
 Coordination-Controlled One-Dimensional Molecular Chains in Hexapodal
 Adenine-Silver Ultrathin Films.
;
_journal_issue 7
_journal_name_full 'Inorganic chemistry'
_journal_page_first 3976
_journal_page_last 3982
_journal_paper_doi 10.1021/acs.inorgchem.6b03090
_journal_volume 56
_journal_year 2017
_chemical_formula_moiety 'C30 H39 Ag3 N15 O2 S3, 6(Cl O4), 5(H2 O)'
_chemical_formula_sum 'C30 H49 Ag3 Cl6 N15 O31 S3'
_chemical_formula_weight 1748.33
_chemical_name_systematic
;
 ?
;
_space_group_IT_number 2
_space_group_name_Hall '-P 1'
_symmetry_cell_setting triclinic
_symmetry_space_group_name_Hall '-P 1'
_symmetry_space_group_name_H-M 'P -1'
_atom_sites_solution_hydrogens geom
_atom_sites_solution_primary direct
_atom_sites_solution_secondary difmap
_audit_creation_method SHELXL-97
_cell_angle_alpha 76.6690(10)
_cell_angle_beta 78.6760(10)
_cell_angle_gamma 75.1120(10)
_cell_formula_units_Z 2
_cell_length_a 12.4421(11)
_cell_length_b 12.7907(11)
_cell_length_c 19.5358(17)
_cell_measurement_reflns_used 10141
_cell_measurement_temperature 100(2)
_cell_measurement_theta_max 25.0
_cell_measurement_theta_min 4.1
_cell_volume 2892.4(4)
_computing_structure_refinement 'SHELXL-97 (Sheldrick, 1997)'
_diffrn_ambient_temperature 100(2)
_diffrn_measured_fraction_theta_full 0.992
_diffrn_measured_fraction_theta_max 0.992
_diffrn_measurement_device_type 'Bruker APEX-II CCD'
_diffrn_radiation_monochromator graphite
_diffrn_radiation_source 'fine-focus sealed tube'
_diffrn_radiation_type MoK\a
_diffrn_radiation_wavelength 0.71073
_diffrn_reflns_av_R_equivalents 0.0304
_diffrn_reflns_av_sigmaI/netI 0.0330
_diffrn_reflns_limit_h_max 14
_diffrn_reflns_limit_h_min -14
_diffrn_reflns_limit_k_max 15
_diffrn_reflns_limit_k_min -15
_diffrn_reflns_limit_l_max 23
_diffrn_reflns_limit_l_min -23
_diffrn_reflns_number 24326
_diffrn_reflns_theta_full 25.03
_diffrn_reflns_theta_max 25.03
_diffrn_reflns_theta_min 4.08
_exptl_absorpt_coefficient_mu 1.495
_exptl_absorpt_correction_T_max 0.764
_exptl_absorpt_correction_T_min 0.727
_exptl_absorpt_correction_type psi-scan
_exptl_absorpt_process_details '(North et al., 1968)'
_exptl_crystal_colour colourless
_exptl_crystal_density_diffrn 2.007
_exptl_crystal_density_method 'not measured'
_exptl_crystal_description Block
_exptl_crystal_F_000 1746
_exptl_crystal_size_max 0.22
_exptl_crystal_size_mid 0.2
_exptl_crystal_size_min 0.18
_refine_diff_density_max 7.187
_refine_diff_density_min -5.367
_refine_diff_density_rms 0.195
_refine_ls_extinction_coef 0.0017(3)
_refine_ls_extinction_expression Fc^*^=kFc[1+0.001xFc^2^\l^3^/sin(2\q)]^-1/4^
_refine_ls_extinction_method SHELXL
_refine_ls_goodness_of_fit_ref 1.027
_refine_ls_hydrogen_treatment mixed
_refine_ls_matrix_type full
_refine_ls_number_parameters 807
_refine_ls_number_reflns 10141
_refine_ls_number_restraints 36
_refine_ls_restrained_S_all 1.037
_refine_ls_R_factor_all 0.0763
_refine_ls_R_factor_gt 0.0744
_refine_ls_shift/su_max 0.004
_refine_ls_shift/su_mean 0.000
_refine_ls_structure_factor_coef Fsqd
_refine_ls_weighting_details 'calc w=1/[\s^2^(Fo^2^)+(0.0589P)^2^+61.0195P] where P=(Fo^2^+2Fc^2^)/3'
_refine_ls_weighting_scheme calc
_refine_ls_wR_factor_gt 0.1710
_refine_ls_wR_factor_ref 0.1723
_reflns_number_gt 9772
_reflns_number_total 10141
_reflns_threshold_expression >2sigma(I)
_cod_data_source_file ic6b03090_si_002.cif
_cod_data_source_block complex
_cod_database_code 4345612

loop_
_symmetry_equiv_pos_as_xyz
'x, y, z'
'-x, -y, -z'

loop_
_atom_site_label
_atom_site_type_symbol
_atom_site_fract_x
_atom_site_fract_y
_atom_site_fract_z
_atom_site_U_iso_or_equiv
_atom_site_adp_type
_atom_site_occupancy
_atom_site_symmetry_multiplicity
_atom_site_calc_flag
_atom_site_refinement_flags
C1 C 0.6986(6) 0.6559(6) 0.7648(4) 0.0126(14) Uani 1 1 d .
C1A C 0.6162(7) 1.1085(6) 0.6485(4) 0.0205(16) Uani 1 1 d .
C1C C 0.9313(6) 0.9369(5) 0.5498(3) 0.0103(13) Uani 1 1 d .
C1D C 0.8085(6) 0.9511(6) 0.4573(4) 0.0125(14) Uani 1 1 d .
H1DA H 0.7848 0.8884 0.4918 0.015 Uiso 1 1 calc R
H1DB H 0.8315 0.9294 0.4101 0.015 Uiso 1 1 calc R
C1E C 0.9074(6) 0.9758(5) 0.4796(4) 0.0110(13) Uani 1 1 d .
C1F C 0.8594(6) 0.8700(5) 0.6045(4) 0.0112(13) Uani 1 1 d .
H1FA H 0.7839 0.8840 0.5906 0.013 Uiso 1 1 calc R
H1FB H 0.8505 0.8910 0.6514 0.013 Uiso 1 1 calc R
C1I C 0.8439(6) 0.5014(6) 0.6260(4) 0.0133(14) Uani 1 1 d .
H1IA H 0.8478 0.5431 0.5764 0.016 Uiso 1 1 calc R
H1IB H 0.7944 0.4496 0.6316 0.016 Uiso 1 1 calc R
C1J C 0.9615(6) 0.4364(6) 0.6400(4) 0.0190(15) Uani 1 1 d .
H1JA H 1.0130 0.4874 0.6293 0.023 Uiso 1 1 calc R
H1JB H 0.9590 0.4011 0.6908 0.023 Uiso 1 1 calc R
C1K C 1.0493(6) 0.9191(6) 0.6442(3) 0.0124(14) Uani 1 1 d .
H1KA H 1.1306 0.9084 0.6455 0.015 Uiso 1 1 calc R
H1KB H 1.0272 0.8479 0.6640 0.015 Uiso 1 1 calc R
C2 C 1.1630(7) 0.8581(6) 0.9724(4) 0.0204(16) Uani 1 1 d .
H2 H 1.1938 0.8621 1.0122 0.024 Uiso 1 1 calc R
C3 C 0.7100(6) 0.5697(6) 0.7307(4) 0.0122(13) Uani 1 1 d .
C2EJ C 1.0061(7) 0.3483(7) 0.5942(5) 0.0288(19) Uani 1 1 d .
H2EA H 1.0815 0.3078 0.6041 0.043 Uiso 1 1 calc R
H2EB H 1.0098 0.3833 0.5438 0.043 Uiso 1 1 calc R
H2EC H 0.9558 0.2970 0.6052 0.043 Uiso 1 1 calc R
C4 C 1.0246(6) 0.9603(5) 0.5692(4) 0.0109(13) Uani 1 1 d .
C5 C 1.1047(7) 0.7405(6) 0.9137(4) 0.0201(16) Uani 1 1 d .
C6 C 0.9939(7) 1.2085(6) 0.8268(4) 0.0230(17) Uani 1 1 d .
H6A H 1.0186 1.2791 0.8141 0.028 Uiso 1 1 calc R
H6B H 0.9871 1.1851 0.8791 0.028 Uiso 1 1 calc R
C7 C 0.8784(7) 1.2276(6) 0.8043(5) 0.0262(18) Uani 1 1 d .
H7A H 0.8250 1.2838 0.8281 0.039 Uiso 1 1 calc R
H7B H 0.8523 1.1586 0.8178 0.039 Uiso 1 1 calc R
H7C H 0.8838 1.2527 0.7527 0.039 Uiso 1 1 calc R
C9 C 1.0135(6) 0.9598(6) 0.7770(4) 0.0133(14) Uani 1 1 d .
C10 C 1.0671(6) 0.8382(6) 0.8657(4) 0.0144(14) Uani 1 1 d .
C11 C 1.0903(6) 0.9339(6) 0.8724(4) 0.0148(14) Uani 1 1 d .
C13 C 0.6511(8) 1.2493(7) 0.7209(5) 0.033(2) Uani 1 1 d .
H13 H 0.6593 1.2983 0.7484 0.040 Uiso 1 1 calc R
C14 C 1.0830(7) 1.1226(6) 0.7928(4) 0.0179(15) Uani 1 1 d .
H14A H 1.0886 1.1447 0.7404 0.021 Uiso 1 1 calc R
H14B H 1.1567 1.1198 0.8061 0.021 Uiso 1 1 calc R
C15 C 0.5668(7) 0.5101(7) 0.7997(4) 0.0228(17) Uani 1 1 d .
H15 H 0.5172 0.4611 0.8134 0.027 Uiso 1 1 calc R
C16 C 0.6121(6) 0.6685(6) 0.8227(4) 0.0148(14) Uani 1 1 d .
C17 C 0.6687(6) 1.1020(6) 0.5382(4) 0.0176(15) Uani 1 1 d .
C18 C 0.5711(8) 1.0958(7) 0.7218(5) 0.0271(18) Uani 1 1 d .
C19 C 0.6758(6) 1.1894(7) 0.6203(5) 0.0222(17) Uani 1 1 d .
C57 C 0.8304(6) 0.6706(5) 0.6776(3) 0.0106(13) Uani 1 1 d .
N1 N 0.7771(5) 0.7178(5) 0.7317(3) 0.0120(12) Uani 1 1 d .
N1B N 0.6973(6) 1.2617(6) 0.6548(5) 0.0323(18) Uani 1 1 d .
N1C N 0.6116(5) 1.0539(5) 0.5958(3) 0.0175(13) Uani 1 1 d .
N1D N 0.5162(7) 1.0209(6) 0.7581(4) 0.0333(18) Uani 1 1 d .
H1DC H 0.4923 1.0190 0.8038 0.040 Uiso 1 1 calc R
H1DD H 0.5033 0.9727 0.7369 0.040 Uiso 1 1 calc R
N1E N 1.0161(5) 0.8550(5) 0.8062(3) 0.0148(12) Uani 1 1 d .
N1I N 0.6474(5) 0.4923(5) 0.7470(3) 0.0186(13) Uani 1 1 d .
N1J N 0.5477(5) 0.5926(5) 0.8366(3) 0.0189(13) Uani 1 1 d .
H1J H 0.4907 0.5972 0.8714 0.023 Uiso 1 1 calc R
N2 N 0.5889(6) 0.7460(5) 0.8612(3) 0.0194(13) Uani 1 1 d .
H2A H 0.5318 0.7485 0.8959 0.023 Uiso 1 1 calc R
H2B H 0.6305 0.7951 0.8522 0.023 Uiso 1 1 calc R
N3 N 1.1023(7) 0.6409(5) 0.9079(4) 0.0295(17) Uani 1 1 d .
H3A H 1.1296 0.5836 0.9393 0.035 Uiso 1 1 calc R
H3B H 1.0735 0.6314 0.8727 0.035 Uiso 1 1 calc R
N4 N 0.7960(5) 0.5782(5) 0.6753(3) 0.0111(11) Uani 1 1 d .
N7 N 1.1374(5) 0.9484(5) 0.9261(3) 0.0172(13) Uani 1 1 d .
N8 N 0.5918(7) 1.1711(6) 0.7536(4) 0.0313(17) Uani 1 1 d .
H8 H 0.5648 1.1691 0.7989 0.038 Uiso 1 1 calc R
N12 N 1.1487(6) 0.7588(6) 0.9675(4) 0.0244(15) Uani 1 1 d .
H12 H 1.1691 0.7022 1.0013 0.029 Uiso 1 1 calc R
N13 N 1.0580(5) 1.0115(5) 0.8149(3) 0.0126(12) Uani 1 1 d .
N18 N 0.7092(5) 1.1857(5) 0.5501(4) 0.0218(14) Uani 1 1 d .
O1 O 0.4481(12) 1.2216(9) 0.9358(11) 0.157(8) Uani 1 1 d .
O1A O 0.6313(13) 1.2282(8) 0.8940(5) 0.126(6) Uani 1 1 d .
O1B O 1.2577(5) 0.9089(6) 0.7185(3) 0.0364(15) Uani 1 1 d .
O1C O 1.3390(8) 0.8966(15) 0.8143(5) 0.124(5) Uani 1 1 d U
O1D O 1.3371(10) 0.7434(11) 0.7811(9) 0.154(7) Uani 1 1 d U
O1E O 1.2324(10) 0.3010(12) 0.8578(7) 0.102(4) Uani 1 1 d .
O1F O 1.1981(9) 0.3841(8) 0.7430(7) 0.084(3) Uani 1 1 d .
O1G O 0.3238(5) 1.1342(5) 0.6392(3) 0.0289(13) Uani 1 1 d G
H1GA H 0.3242 1.1559 0.6770 0.043 Uiso 1 1 d G
H1GB H 0.3292 1.1865 0.6038 0.043 Uiso 1 1 d G
O1M O 1.1020(8) 1.2416(7) 0.9832(6) 0.069(3) Uani 1 1 d .
O1P O 1.2495(16) 0.6650(17) 0.6842(10) 0.162(7) Uani 1 1 d U
H1PA H 1.2392 0.7315 0.6888 0.243 Uiso 1 1 d R
H1PB H 1.2911 0.6233 0.7139 0.243 Uiso 1 1 d R
O2 O 1.3650(11) 0.3841(10) 0.7821(8) 0.108(4) Uani 1 1 d .
O1W O 0.6252(5) 0.4090(5) 1.0536(3) 0.0297(14) Uani 1 1 d G
H1WA H 0.6551 0.4642 1.0454 0.045 Uiso 1 1 d G
H1WB H 0.5948 0.4098 1.0181 0.045 Uiso 1 1 d G
O2M O 1.4041(8) 1.0369(6) 0.9047(4) 0.055(2) Uani 1 1 d .
O3 O 1.0834(7) 0.6158(6) 0.7712(4) 0.0459(19) Uani 1 1 d G
H3C H 1.0866 0.6108 0.7281 0.069 Uiso 1 1 d G
H3D H 1.1476 0.6189 0.7783 0.069 Uiso 1 1 d G
O4 O 1.2294(6) 1.1733(5) 1.0957(4) 0.0413(17) Uani 1 1 d .
O5 O 1.2529(8) 1.0072(7) 1.1774(4) 0.056(2) Uani 1 1 d .
O6 O 1.3715(7) 1.0238(9) 1.0672(7) 0.088(4) Uani 1 1 d .
O7 O 1.1838(5) 1.0177(5) 1.0731(3) 0.0278(13) Uani 1 1 d .
O8 O 1.4529(5) 0.8496(5) 0.7112(3) 0.0299(13) Uani 1 1 d .
O9 O 0.7976(5) 0.4279(5) 0.9183(3) 0.0308(14) Uani 1 1 d .
O10 O 0.8397(5) 0.6046(4) 0.8908(3) 0.0278(13) Uani 1 1 d .
O11 O 0.9146(5) 0.4795(4) 0.8122(3) 0.0261(13) Uani 1 1 d .
O12 O 0.9795(6) 0.4464(5) 0.9223(3) 0.0364(15) Uani 1 1 d .
O13 O 0.5754(7) 1.1845(6) 1.0132(3) 0.0448(18) Uani 1 1 d .
O14 O 1.3285(8) 0.2201(8) 0.7669(6) 0.073(3) Uani 1 1 d .
O15 O 0.5280(6) 0.7683(6) 0.5036(4) 0.0390(16) Uani 1 1 d .
O16 O 0.6323(5) 0.7977(5) 0.5821(4) 0.0320(14) Uani 1 1 d .
O17 O 0.7238(5) 0.7008(5) 0.4910(3) 0.0327(14) Uani 1 1 d .
O18 O 0.6080(5) 0.6195(5) 0.5876(4) 0.0367(15) Uani 1 1 d .
O19 O 0.5151(7) 1.3641(6) 0.9513(4) 0.0442(17) Uani 1 1 d .
S1 S 0.92859(14) 0.72332(13) 0.61001(9) 0.0121(3) Uani 1 1 d .
S4 S 0.96727(16) 1.02421(14) 0.69573(9) 0.0150(4) Uani 1 1 d .
S7 S 0.68854(14) 1.07208(14) 0.45242(10) 0.0146(4) Uani 1 1 d .
Cl1 Cl 1.34449(18) 0.8470(2) 0.75505(11) 0.0420(6) Uani 1 1 d .
Cl2 Cl 1.26017(18) 1.05487(19) 1.10233(13) 0.0334(5) Uani 1 1 d .
Cl3 Cl 0.88415(17) 0.48918(14) 0.88538(10) 0.0217(4) Uani 1 1 d .
Cl4 Cl 0.62219(15) 0.72035(14) 0.54144(10) 0.0180(4) Uani 1 1 d .
Cl9 Cl 0.54568(18) 1.24943(16) 0.94776(10) 0.0257(4) Uani 1 1 d .
Cl10 Cl 1.2879(2) 0.3248(2) 0.78055(13) 0.0389(5) Uani 1 1 d .
Ag1 Ag 0.89583(5) 0.76400(4) 0.78724(3) 0.01482(17) Uani 1 1 d .
Ag2 Ag 0.52796(5) 1.02314(5) 0.41645(3) 0.02036(18) Uani 1 1 d .
Ag3 Ag 1.20630(9) 1.09728(7) 0.92841(5) 0.0549(3) Uani 1 1 d .
O0AA O 0.7515(6) 0.5661(5) 1.0411(4) 0.0320(14) Uani 1 1 d G
H0AC H 0.7408 0.6090 1.0704 0.048 Uiso 1 1 d G
H0AD H 0.7593 0.6026 0.9988 0.048 Uiso 1 1 d G
C0AA C 0.7695(7) 1.2639(7) 0.4987(5) 0.0301(19) Uani 1 1 d U
H0AA H 0.8357 1.2686 0.5179 0.036 Uiso 1 1 calc R
H0AB H 0.7963 1.2368 0.4535 0.036 Uiso 1 1 calc R
C1AA C 0.6945(12) 1.3746(11) 0.4854(8) 0.065(3) Uani 1 1 d U
H1AA H 0.6583 1.3981 0.5309 0.078 Uiso 1 1 calc R
H1AB H 0.6350 1.3738 0.4586 0.078 Uiso 1 1 calc R
C2AA C 0.7674(14) 1.4527(13) 0.4423(9) 0.076(4) Uani 1 1 d U
H2AA H 0.7989 1.4311 0.3962 0.114 Uiso 1 1 calc R
H2AB H 0.8286 1.4492 0.4681 0.114 Uiso 1 1 calc R
H2AC H 0.7216 1.5280 0.4347 0.114 Uiso 1 1 calc R

loop_
_atom_site_aniso_label
_atom_site_aniso_U_11
_atom_site_aniso_U_22
_atom_site_aniso_U_33
_atom_site_aniso_U_23
_atom_site_aniso_U_13
_atom_site_aniso_U_12
C1 0.016(3) 0.012(3) 0.011(3) -0.002(3) -0.002(3) -0.006(3)
C1A 0.022(4) 0.018(4) 0.027(4) -0.011(3) -0.016(3) 0.001(3)
C1C 0.013(3) 0.009(3) 0.008(3) -0.001(2) 0.002(2) -0.004(3)
C1D 0.013(3) 0.013(3) 0.014(3) -0.003(3) -0.001(3) -0.006(3)
C1E 0.011(3) 0.009(3) 0.013(3) -0.003(3) 0.000(3) -0.004(3)
C1F 0.012(3) 0.009(3) 0.011(3) 0.001(3) 0.000(3) -0.002(3)
C1I 0.016(3) 0.013(3) 0.011(3) -0.003(3) 0.002(3) -0.006(3)
C1J 0.019(4) 0.014(4) 0.023(4) -0.003(3) -0.002(3) -0.003(3)
C1K 0.017(3) 0.012(3) 0.010(3) -0.003(3) -0.003(3) -0.006(3)
C2 0.026(4) 0.024(4) 0.014(4) -0.005(3) -0.005(3) -0.006(3)
C3 0.015(3) 0.012(3) 0.011(3) -0.001(3) 0.000(3) -0.006(3)
C2EJ 0.029(5) 0.019(4) 0.034(5) -0.013(4) 0.005(4) 0.001(3)
C4 0.015(3) 0.008(3) 0.011(3) -0.003(3) 0.001(3) -0.005(3)
C5 0.029(4) 0.016(4) 0.012(3) 0.001(3) -0.005(3) -0.003(3)
C6 0.031(4) 0.014(4) 0.026(4) -0.006(3) -0.008(3) -0.005(3)
C7 0.029(4) 0.014(4) 0.037(5) -0.007(3) -0.007(4) -0.005(3)
C9 0.020(4) 0.012(3) 0.008(3) -0.002(3) -0.001(3) -0.006(3)
C10 0.016(3) 0.017(4) 0.007(3) -0.001(3) 0.001(3) -0.003(3)
C11 0.016(3) 0.019(4) 0.008(3) -0.003(3) 0.001(3) -0.005(3)
C13 0.032(5) 0.030(5) 0.048(6) -0.029(4) -0.018(4) 0.003(4)
C14 0.030(4) 0.013(3) 0.015(3) 0.001(3) -0.003(3) -0.014(3)
C15 0.025(4) 0.023(4) 0.023(4) -0.006(3) 0.007(3) -0.017(3)
C16 0.020(4) 0.015(3) 0.010(3) 0.000(3) -0.002(3) -0.007(3)
C17 0.011(3) 0.015(4) 0.028(4) -0.008(3) -0.007(3) 0.000(3)
C18 0.035(5) 0.020(4) 0.029(4) -0.010(3) -0.015(4) 0.002(3)
C19 0.015(4) 0.022(4) 0.036(5) -0.018(3) -0.009(3) 0.001(3)
C57 0.013(3) 0.008(3) 0.010(3) 0.003(2) -0.002(3) -0.006(3)
N1 0.017(3) 0.010(3) 0.010(3) 0.001(2) -0.001(2) -0.008(2)
N1B 0.025(4) 0.028(4) 0.055(5) -0.028(4) -0.011(3) -0.004(3)
N1C 0.020(3) 0.014(3) 0.021(3) -0.004(3) -0.012(3) -0.002(2)
N1D 0.054(5) 0.031(4) 0.019(4) -0.008(3) -0.014(3) -0.006(4)
N1E 0.021(3) 0.015(3) 0.009(3) -0.001(2) -0.002(2) -0.006(2)
N1I 0.023(3) 0.016(3) 0.019(3) -0.004(3) 0.003(3) -0.013(3)
N1J 0.017(3) 0.023(3) 0.018(3) -0.006(3) 0.010(2) -0.012(3)
N2 0.025(3) 0.022(3) 0.014(3) -0.008(3) 0.005(3) -0.013(3)
N3 0.054(5) 0.014(3) 0.024(4) 0.005(3) -0.020(3) -0.010(3)
N4 0.016(3) 0.009(3) 0.009(3) -0.001(2) 0.000(2) -0.006(2)
N7 0.018(3) 0.022(3) 0.013(3) -0.005(3) -0.002(2) -0.006(3)
N8 0.040(4) 0.032(4) 0.026(4) -0.017(3) -0.016(3) 0.002(3)
N12 0.038(4) 0.020(3) 0.018(3) 0.003(3) -0.016(3) -0.006(3)
N13 0.018(3) 0.012(3) 0.010(3) -0.001(2) -0.004(2) -0.006(2)
N18 0.012(3) 0.020(3) 0.040(4) -0.018(3) -0.002(3) -0.005(3)
O1 0.138(11) 0.044(6) 0.33(2) 0.006(9) -0.178(15) -0.024(7)
O1A 0.187(13) 0.056(6) 0.053(6) 0.011(5) 0.075(7) 0.029(7)
O1B 0.020(3) 0.061(4) 0.027(3) 0.000(3) -0.007(2) -0.011(3)
O1C 0.045(5) 0.285(15) 0.056(6) -0.091(8) 0.000(4) -0.014(7)
O1D 0.077(7) 0.080(7) 0.207(13) 0.074(8) 0.062(8) -0.001(6)
O1E 0.090(8) 0.138(11) 0.094(8) -0.062(8) 0.019(7) -0.044(8)
O1F 0.071(7) 0.060(6) 0.133(10) -0.025(6) -0.047(7) -0.002(5)
O1G 0.037(3) 0.027(3) 0.025(3) -0.009(2) -0.002(3) -0.009(3)
O1M 0.073(6) 0.035(4) 0.098(7) -0.004(4) -0.036(5) -0.002(4)
O1P 0.165(8) 0.167(8) 0.162(8) -0.038(5) -0.020(5) -0.048(5)
O2 0.095(8) 0.095(9) 0.171(13) -0.038(8) -0.028(8) -0.065(7)
O1W 0.034(3) 0.031(3) 0.027(3) -0.012(3) 0.013(3) -0.018(3)
O2M 0.093(6) 0.045(4) 0.030(4) -0.007(3) -0.016(4) -0.016(4)
O3 0.082(6) 0.025(3) 0.029(3) -0.011(3) -0.026(4) 0.011(4)
O4 0.049(4) 0.032(4) 0.048(4) -0.017(3) 0.011(3) -0.022(3)
O5 0.074(6) 0.055(5) 0.043(4) -0.012(4) -0.035(4) 0.002(4)
O6 0.040(5) 0.082(7) 0.159(11) -0.086(7) 0.039(6) -0.026(5)
O7 0.040(3) 0.021(3) 0.029(3) -0.006(2) -0.013(3) -0.013(3)
O8 0.022(3) 0.042(4) 0.021(3) -0.004(3) -0.001(2) -0.004(3)
O9 0.039(4) 0.022(3) 0.028(3) 0.000(2) 0.002(3) -0.010(3)
O10 0.048(4) 0.012(3) 0.020(3) 0.000(2) -0.003(3) -0.005(2)
O11 0.039(3) 0.017(3) 0.019(3) -0.001(2) -0.006(2) -0.001(2)
O12 0.045(4) 0.027(3) 0.036(4) 0.001(3) -0.022(3) 0.000(3)
O13 0.074(5) 0.034(4) 0.019(3) -0.007(3) -0.003(3) 0.000(3)
O14 0.066(6) 0.060(6) 0.110(8) -0.050(6) -0.030(5) -0.002(5)
O15 0.032(3) 0.043(4) 0.039(4) -0.009(3) -0.020(3) 0.010(3)
O16 0.025(3) 0.033(3) 0.046(4) -0.024(3) 0.002(3) -0.012(3)
O17 0.027(3) 0.032(3) 0.032(3) -0.009(3) 0.003(3) 0.002(3)
O18 0.034(3) 0.025(3) 0.049(4) 0.012(3) -0.010(3) -0.016(3)
O19 0.059(5) 0.029(4) 0.046(4) -0.011(3) -0.018(4) -0.001(3)
S1 0.0142(8) 0.0093(8) 0.0117(8) -0.0004(6) 0.0032(6) -0.0061(6)
S4 0.0261(9) 0.0110(8) 0.0082(8) -0.0001(6) -0.0051(7) -0.0040(7)
S7 0.0125(8) 0.0125(8) 0.0215(9) -0.0041(7) -0.0060(7) -0.0040(6)
Cl1 0.0228(11) 0.0618(16) 0.0201(10) 0.0131(10) 0.0032(8) 0.0049(10)
Cl2 0.0253(10) 0.0368(12) 0.0469(13) -0.0276(10) 0.0055(9) -0.0130(9)
Cl3 0.0340(10) 0.0124(8) 0.0164(9) 0.0032(7) -0.0076(8) -0.0032(7)
Cl4 0.0193(9) 0.0127(8) 0.0220(9) -0.0012(7) -0.0052(7) -0.0034(7)
Cl9 0.0383(11) 0.0221(10) 0.0191(9) -0.0044(7) -0.0055(8) -0.0096(8)
Cl10 0.0456(13) 0.0339(12) 0.0431(13) -0.0090(10) -0.0089(11) -0.0157(10)
Ag1 0.0225(3) 0.0148(3) 0.0100(3) -0.0005(2) -0.0023(2) -0.0109(2)
Ag2 0.0160(3) 0.0313(3) 0.0198(3) -0.0081(2) -0.0032(2) -0.0124(2)
Ag3 0.0895(7) 0.0467(5) 0.0473(5) 0.0075(4) -0.0409(5) -0.0398(5)
O0AA 0.037(4) 0.022(3) 0.037(4) -0.009(3) -0.004(3) -0.006(3)
C0AA 0.028(3) 0.028(3) 0.041(4) -0.015(3) 0.001(3) -0.015(3)
C1AA 0.065(5) 0.053(5) 0.070(5) -0.007(4) 0.008(4) -0.016(4)
C2AA 0.078(6) 0.068(5) 0.078(6) -0.014(4) 0.003(4) -0.021(4)

loop_
_atom_type_symbol
_atom_type_description
_atom_type_scat_dispersion_real
_atom_type_scat_dispersion_imag
_atom_type_scat_source
C C 0.0033 0.0016 'International Tables Vol C Tables 4.2.6.8 and 6.1.1.4'
N N 0.0061 0.0033 'International Tables Vol C Tables 4.2.6.8 and 6.1.1.4'
O O 0.0106 0.0060 'International Tables Vol C Tables 4.2.6.8 and 6.1.1.4'
S S 0.1246 0.1234 'International Tables Vol C Tables 4.2.6.8 and 6.1.1.4'
Cl Cl 0.1484 0.1585 'International Tables Vol C Tables 4.2.6.8 and 6.1.1.4'
Ag Ag -0.8971 1.1015 'International Tables Vol C Tables 4.2.6.8 and 6.1.1.4'
H H 0.0000 0.0000 'International Tables Vol C Tables 4.2.6.8 and 6.1.1.4'

loop_
_geom_angle_atom_site_label_1
_geom_angle_atom_site_label_2
_geom_angle_atom_site_label_3
_geom_angle
_geom_angle_site_symmetry_1
_geom_angle_site_symmetry_3
C3 C1 N1 110.0(6) . .
C3 C1 C16 118.1(6) . .
N1 C1 C16 131.9(6) . .
C19 C1A N1C 109.7(7) . .
C19 C1A C18 118.2(7) . .
N1C C1A C18 132.1(8) . .
C4 C1C C1E 119.4(6) . .
C4 C1C C1F 119.3(6) . .
C1E C1C C1F 121.3(6) . .
C1E C1D S7 111.5(5) . .
C1E C1D H1DA 109.3 . .
S7 C1D H1DA 109.3 . .
C1E C1D H1DB 109.3 . .
S7 C1D H1DB 109.3 . .
H1DA C1D H1DB 108.0 . .
C4 C1E C1C 119.3(6) 2_776 .
C4 C1E C1D 120.2(6) 2_776 .
C1C C1E C1D 120.5(6) . .
C1C C1F S1 108.3(5) . .
C1C C1F H1FA 110.0 . .
S1 C1F H1FA 110.0 . .
C1C C1F H1FB 110.0 . .
S1 C1F H1FB 110.0 . .
H1FA C1F H1FB 108.4 . .
N4 C1I C1J 111.0(6) . .
N4 C1I H1IA 109.4 . .
C1J C1I H1IA 109.4 . .
N4 C1I H1IB 109.4 . .
C1J C1I H1IB 109.4 . .
H1IA C1I H1IB 108.0 . .
C2EJ C1J C1I 111.0(6) . .
C2EJ C1J H1JA 109.4 . .
C1I C1J H1JA 109.4 . .
C2EJ C1J H1JB 109.4 . .
C1I C1J H1JB 109.4 . .
H1JA C1J H1JB 108.0 . .
C4 C1K S4 106.8(5) . .
C4 C1K H1KA 110.4 . .
S4 C1K H1KA 110.4 . .
C4 C1K H1KB 110.4 . .
S4 C1K H1KB 110.4 . .
H1KA C1K H1KB 108.6 . .
N7 C2 N12 124.5(7) . .
N7 C2 H2 117.8 . .
N12 C2 H2 117.8 . .
N1I C3 N4 126.0(6) . .
N1I C3 C1 127.3(6) . .
N4 C3 C1 106.7(6) . .
C1J C2EJ H2EA 109.5 . .
C1J C2EJ H2EB 109.5 . .
H2EA C2EJ H2EB 109.5 . .
C1J C2EJ H2EC 109.5 . .
H2EA C2EJ H2EC 109.5 . .
H2EB C2EJ H2EC 109.5 . .
C1E C4 C1C 121.3(6) 2_776 .
C1E C4 C1K 119.5(6) 2_776 .
C1C C4 C1K 119.2(6) . .
N3 C5 N12 121.8(7) . .
N3 C5 C10 125.3(7) . .
N12 C5 C10 112.8(7) . .
C14 C6 C7 113.6(6) . .
C14 C6 H6A 108.8 . .
C7 C6 H6A 108.8 . .
C14 C6 H6B 108.8 . .
C7 C6 H6B 108.8 . .
H6A C6 H6B 107.7 . .
C6 C7 H7A 109.5 . .
C6 C7 H7B 109.5 . .
H7A C7 H7B 109.5 . .
C6 C7 H7C 109.5 . .
H7A C7 H7C 109.5 . .
H7B C7 H7C 109.5 . .
N1E C9 N13 113.0(6) . .
N1E C9 S4 124.1(5) . .
N13 C9 S4 122.7(5) . .
C11 C10 N1E 110.5(6) . .
C11 C10 C5 118.7(7) . .
N1E C10 C5 130.6(7) . .
N7 C11 C10 126.5(7) . .
N7 C11 N13 126.9(7) . .
C10 C11 N13 106.7(6) . .
N1B C13 N8 124.7(7) . .
N1B C13 H13 117.6 . .
N8 C13 H13 117.6 . .
N13 C14 C6 112.4(6) . .
N13 C14 H14A 109.1 . .
C6 C14 H14A 109.1 . .
N13 C14 H14B 109.1 . .
C6 C14 H14B 109.1 . .
H14A C14 H14B 107.9 . .
N1I C15 N1J 125.7(7) . .
N1I C15 H15 117.2 . .
N1J C15 H15 117.2 . .
N2 C16 N1J 120.0(7) . .
N2 C16 C1 126.3(7) . .
N1J C16 C1 113.8(6) . .
N1C C17 N18 112.8(7) . .
N1C C17 S7 126.1(6) . .
N18 C17 S7 121.0(6) . .
N1D C18 N8 120.9(8) . .
N1D C18 C1A 126.6(7) . .
N8 C18 C1A 112.5(8) . .
N18 C19 N1B 125.5(8) . .
N18 C19 C1A 107.1(6) . .
N1B C19 C1A 127.4(8) . .
N1 C57 N4 113.5(6) . .
N1 C57 S1 124.8(5) . .
N4 C57 S1 121.5(5) . .
C57 N1 C1 104.3(6) . .
C57 N1 Ag1 112.0(4) . .
C1 N1 Ag1 124.9(4) . .
C13 N1B C19 112.0(8) . .
C17 N1C C1A 104.5(6) . .
C17 N1C Ag2 118.9(5) . 2_676
C1A N1C Ag2 128.9(5) . 2_676
C18 N1D H1DC 120.0 . .
C18 N1D H1DD 120.0 . .
H1DC N1D H1DD 120.0 . .
C9 N1E C10 103.9(6) . .
C9 N1E Ag1 122.5(5) . .
C10 N1E Ag1 128.2(5) . .
C15 N1I C3 111.7(6) . .
C15 N1J C16 123.4(6) . .
C15 N1J H1J 118.3 . .
C16 N1J H1J 118.3 . .
C16 N2 H2A 120.0 . .
C16 N2 H2B 120.0 . .
H2A N2 H2B 120.0 . .
C5 N3 H3A 120.0 . .
C5 N3 H3B 120.0 . .
H3A N3 H3B 120.0 . .
C57 N4 C3 105.4(5) . .
C57 N4 C1I 127.5(6) . .
C3 N4 C1I 127.0(6) . .
C2 N7 C11 112.8(6) . .
C2 N7 Ag3 119.0(5) . .
C11 N7 Ag3 126.8(5) . .
C18 N8 C13 125.1(8) . .
C18 N8 H8 117.5 . .
C13 N8 H8 117.5 . .
C2 N12 C5 124.3(7) . .
C2 N12 H12 117.8 . .
C5 N12 H12 117.8 . .
C9 N13 C11 105.8(6) . .
C9 N13 C14 127.2(6) . .
C11 N13 C14 126.4(6) . .
C19 N18 C17 105.9(7) . .
C19 N18 C0AA 124.7(6) . .
C17 N18 C0AA 129.3(7) . .
H1GA O1G H1GB 109.6 . .
H1PA O1P H1PB 109.5 . .
H1WA O1W H1WB 109.5 . .
H3C O3 H3D 109.5 . .
C57 S1 C1F 97.2(3) . .
C9 S4 C1K 97.5(3) . .
C17 S7 C1D 101.7(3) . .
C17 S7 Ag2 117.1(2) . .
C1D S7 Ag2 109.3(2) . .
O1D Cl1 O1B 114.1(9) . .
O1D Cl1 O1C 106.8(11) . .
O1B Cl1 O1C 106.8(6) . .
O1D Cl1 O8 109.7(6) . .
O1B Cl1 O8 111.1(4) . .
O1C Cl1 O8 108.0(6) . .
O6 Cl2 O7 110.5(5) . .
O6 Cl2 O4 109.2(5) . .
O7 Cl2 O4 110.6(4) . .
O6 Cl2 O5 110.6(7) . .
O7 Cl2 O5 108.3(4) . .
O4 Cl2 O5 107.6(4) . .
O12 Cl3 O11 110.7(4) . .
O12 Cl3 O9 109.3(4) . .
O11 Cl3 O9 109.2(4) . .
O12 Cl3 O10 109.1(4) . .
O11 Cl3 O10 109.8(3) . .
O9 Cl3 O10 108.8(4) . .
O18 Cl4 O15 110.8(4) . .
O18 Cl4 O17 109.8(4) . .
O15 Cl4 O17 109.3(4) . .
O18 Cl4 O16 110.0(4) . .
O15 Cl4 O16 108.7(4) . .
O17 Cl4 O16 108.2(4) . .
O1A Cl9 O13 110.2(6) . .
O1A Cl9 O1 110.0(12) . .
O13 Cl9 O1 107.6(8) . .
O1A Cl9 O19 111.5(6) . .
O13 Cl9 O19 110.9(4) . .
O1 Cl9 O19 106.6(6) . .
O14 Cl10 O2 117.6(7) . .
O14 Cl10 O1F 112.3(6) . .
O2 Cl10 O1F 114.9(8) . .
O14 Cl10 O1E 101.2(7) . .
O2 Cl10 O1E 104.2(8) . .
O1F Cl10 O1E 104.2(8) . .
N1E Ag1 N1 159.3(2) . .
N1C Ag2 S7 167.20(16) 2_676 .
N1C Ag2 Ag2 92.71(16) 2_676 2_676
S7 Ag2 Ag2 77.72(5) . 2_676
N7 Ag3 O1M 122.8(3) . .
N7 Ag3 O2M 104.8(2) . .
O1M Ag3 O2M 128.8(3) . .
H0AC O0AA H0AD 109.6 . .
C1AA C0AA N18 110.5(8) . .
C1AA C0AA H0AA 109.5 . .
N18 C0AA H0AA 109.5 . .
C1AA C0AA H0AB 109.5 . .
N18 C0AA H0AB 109.5 . .
H0AA C0AA H0AB 108.1 . .
C0AA C1AA C2AA 106.8(11) . .
C0AA C1AA H1AA 110.4 . .
C2AA C1AA H1AA 110.4 . .
C0AA C1AA H1AB 110.4 . .
C2AA C1AA H1AB 110.4 . .
H1AA C1AA H1AB 108.6 . .
C1AA C2AA H2AA 109.5 . .
C1AA C2AA H2AB 109.5 . .
H2AA C2AA H2AB 109.5 . .
C1AA C2AA H2AC 109.5 . .
H2AA C2AA H2AC 109.5 . .
H2AB C2AA H2AC 109.5 . .

loop_
_geom_bond_atom_site_label_1
_geom_bond_atom_site_label_2
_geom_bond_distance
_geom_bond_site_symmetry_2
C1 C3 1.380(10) .
C1 N1 1.383(9) .
C1 C16 1.406(10) .
C1A C19 1.377(12) .
C1A N1C 1.388(9) .
C1A C18 1.419(12) .
C1C C4 1.408(10) .
C1C C1E 1.410(9) .
C1C C1F 1.507(9) .
C1D C1E 1.509(9) .
C1D S7 1.853(7) .
C1D H1DA 0.9900 .
C1D H1DB 0.9900 .
C1E C4 1.404(9) 2_776
C1F S1 1.840(7) .
C1F H1FA 0.9900 .
C1F H1FB 0.9900 .
C1I N4 1.470(9) .
C1I C1J 1.528(10) .
C1I H1IA 0.9900 .
C1I H1IB 0.9900 .
C1J C2EJ 1.525(10) .
C1J H1JA 0.9900 .
C1J H1JB 0.9900 .
C1K C4 1.502(9) .
C1K S4 1.838(7) .
C1K H1KA 0.9900 .
C1K H1KB 0.9900 .
C2 N7 1.302(10) .
C2 N12 1.354(10) .
C2 H2 0.9500 .
C3 N1I 1.357(9) .
C3 N4 1.371(9) .
C2EJ H2EA 0.9800 .
C2EJ H2EB 0.9800 .
C2EJ H2EC 0.9800 .
C4 C1E 1.404(9) 2_776
C5 N3 1.312(10) .
C5 N12 1.367(10) .
C5 C10 1.411(10) .
C6 C14 1.516(11) .
C6 C7 1.529(11) .
C6 H6A 0.9900 .
C6 H6B 0.9900 .
C7 H7A 0.9800 .
C7 H7B 0.9800 .
C7 H7C 0.9800 .
C9 N1E 1.325(9) .
C9 N13 1.364(9) .
C9 S4 1.745(7) .
C10 C11 1.367(10) .
C10 N1E 1.380(9) .
C11 N7 1.366(9) .
C11 N13 1.367(9) .
C13 N1B 1.298(13) .
C13 N8 1.361(13) .
C13 H13 0.9500 .
C14 N13 1.482(9) .
C14 H14A 0.9900 .
C14 H14B 0.9900 .
C15 N1I 1.304(10) .
C15 N1J 1.359(10) .
C15 H15 0.9500 .
C16 N2 1.320(10) .
C16 N1J 1.361(9) .
C17 N1C 1.320(10) .
C17 N18 1.376(10) .
C17 S7 1.760(8) .
C18 N1D 1.312(12) .
C18 N8 1.359(11) .
C19 N18 1.359(11) .
C19 N1B 1.367(10) .
C57 N1 1.317(9) .
C57 N4 1.369(9) .
C57 S1 1.752(7) .
N1 Ag1 2.255(6) .
N1C Ag2 2.279(6) 2_676
N1D H1DC 0.8800 .
N1D H1DD 0.8800 .
N1E Ag1 2.245(6) .
N1J H1J 0.8800 .
N2 H2A 0.8800 .
N2 H2B 0.8800 .
N3 H3A 0.8800 .
N3 H3B 0.8800 .
N7 Ag3 2.292(6) .
N8 H8 0.8800 .
N12 H12 0.8800 .
N18 C0AA 1.483(11) .
O1 Cl9 1.424(10) .
O1A Cl9 1.361(9) .
O1B Cl1 1.380(6) .
O1C Cl1 1.426(11) .
O1D Cl1 1.325(12) .
O1E Cl10 1.527(12) .
O1F Cl10 1.411(10) .
O1G H1GA 0.8493 .
O1G H1GB 0.8492 .
O1M Ag3 2.318(10) .
O1P H1PA 0.8497 .
O1P H1PB 0.8501 .
O2 Cl10 1.376(9) .
O1W H1WA 0.8498 .
O1W H1WB 0.8499 .
O2M Ag3 2.368(10) .
O3 H3C 0.8504 .
O3 H3D 0.8503 .
O4 Cl2 1.446(7) .
O5 Cl2 1.448(8) .
O6 Cl2 1.420(8) .
O7 Cl2 1.423(6) .
O8 Cl1 1.453(6) .
O9 Cl3 1.454(6) .
O10 Cl3 1.458(6) .
O11 Cl3 1.431(6) .
O12 Cl3 1.430(6) .
O13 Cl9 1.413(7) .
O14 Cl10 1.373(9) .
O15 Cl4 1.435(6) .
O16 Cl4 1.447(6) .
O17 Cl4 1.446(6) .
O18 Cl4 1.424(6) .
O19 Cl9 1.432(7) .
S7 Ag2 2.5049(17) .
Ag2 N1C 2.279(6) 2_676
Ag2 Ag2 3.1497(12) 2_676
O0AA H0AC 0.8497 .
O0AA H0AD 0.8509 .
C0AA C1AA 1.479(16) .
C0AA H0AA 0.9900 .
C0AA H0AB 0.9900 .
C1AA C2AA 1.518(19) .
C1AA H1AA 0.9900 .
C1AA H1AB 0.9900 .
C2AA H2AA 0.9800 .
C2AA H2AB 0.9800 .
C2AA H2AC 0.9800 .

loop_
_geom_torsion_atom_site_label_1
_geom_torsion_atom_site_label_2
_geom_torsion_atom_site_label_3
_geom_torsion_atom_site_label_4
_geom_torsion
_geom_torsion_site_symmetry_4
C4 C1C C1E C4 -1.8(11) 2_776
C1F C1C C1E C4 178.7(6) 2_776
C4 C1C C1E C1D 179.5(6) .
C1F C1C C1E C1D -0.1(10) .
S7 C1D C1E C4 -76.2(7) 2_776
S7 C1D C1E C1C 102.6(6) .
C4 C1C C1F S1 -81.5(7) .
C1E C1C C1F S1 98.0(6) .
N4 C1I C1J C2EJ 174.0(6) .
N1 C1 C3 N1I -179.0(7) .
C16 C1 C3 N1I -1.0(11) .
N1 C1 C3 N4 -0.4(8) .
C16 C1 C3 N4 177.6(6) .
C1E C1C C4 C1E 1.8(11) 2_776
C1F C1C C4 C1E -178.6(6) 2_776
C1E C1C C4 C1K 179.7(6) .
C1F C1C C4 C1K -0.8(9) .
S4 C1K C4 C1E 90.7(7) 2_776
S4 C1K C4 C1C -87.2(6) .
N3 C5 C10 C11 -170.1(8) .
N12 C5 C10 C11 7.8(10) .
N3 C5 C10 N1E 3.6(14) .
N12 C5 C10 N1E -178.4(7) .
N1E C10 C11 N7 177.9(7) .
C5 C10 C11 N7 -7.2(11) .
N1E C10 C11 N13 -2.5(8) .
C5 C10 C11 N13 172.5(6) .
C7 C6 C14 N13 -64.1(9) .
C3 C1 C16 N2 -179.9(7) .
N1 C1 C16 N2 -2.4(13) .
C3 C1 C16 N1J -1.4(10) .
N1 C1 C16 N1J 176.1(7) .
C19 C1A C18 N1D -177.1(8) .
N1C C1A C18 N1D 3.8(15) .
C19 C1A C18 N8 1.9(11) .
N1C C1A C18 N8 -177.2(8) .
N1C C1A C19 N18 -0.3(9) .
C18 C1A C19 N18 -179.6(7) .
N1C C1A C19 N1B 178.9(7) .
C18 C1A C19 N1B -0.4(12) .
N4 C57 N1 C1 -3.3(8) .
S1 C57 N1 C1 172.0(5) .
N4 C57 N1 Ag1 134.4(5) .
S1 C57 N1 Ag1 -50.2(7) .
C3 C1 N1 C57 2.2(8) .
C16 C1 N1 C57 -175.4(7) .
C3 C1 N1 Ag1 -128.2(5) .
C16 C1 N1 Ag1 54.1(10) .
N8 C13 N1B C19 2.5(12) .
N18 C19 N1B C13 177.2(8) .
C1A C19 N1B C13 -1.9(12) .
N18 C17 N1C C1A -0.7(8) .
S7 C17 N1C C1A -177.5(6) .
N18 C17 N1C Ag2 151.2(5) 2_676
S7 C17 N1C Ag2 -25.5(8) 2_676
C19 C1A N1C C17 0.6(8) .
C18 C1A N1C C17 179.8(8) .
C19 C1A N1C Ag2 -147.5(5) 2_676
C18 C1A N1C Ag2 31.7(12) 2_676
N13 C9 N1E C10 -1.0(8) .
S4 C9 N1E C10 174.8(5) .
N13 C9 N1E Ag1 155.1(5) .
S4 C9 N1E Ag1 -29.0(8) .
C11 C10 N1E C9 2.1(8) .
C5 C10 N1E C9 -172.0(8) .
C11 C10 N1E Ag1 -152.1(5) .
C5 C10 N1E Ag1 33.7(11) .
N1J C15 N1I C3 -2.2(12) .
N4 C3 N1I C15 -175.6(7) .
C1 C3 N1I C15 2.7(11) .
N1I C15 N1J C16 0.0(13) .
N2 C16 N1J C15 -179.5(7) .
C1 C16 N1J C15 1.9(11) .
N1 C57 N4 C3 3.1(8) .
S1 C57 N4 C3 -172.4(5) .
N1 C57 N4 C1I -174.6(6) .
S1 C57 N4 C1I 9.9(9) .
N1I C3 N4 C57 177.1(7) .
C1 C3 N4 C57 -1.5(7) .
N1I C3 N4 C1I -5.2(11) .
C1 C3 N4 C1I 176.2(6) .
C1J C1I N4 C57 68.5(9) .
C1J C1I N4 C3 -108.7(7) .
N12 C2 N7 C11 2.1(11) .
N12 C2 N7 Ag3 -165.2(6) .
C10 C11 N7 C2 1.9(11) .
N13 C11 N7 C2 -177.7(7) .
C10 C11 N7 Ag3 167.9(6) .
N13 C11 N7 Ag3 -11.7(10) .
N1D C18 N8 C13 177.7(8) .
C1A C18 N8 C13 -1.4(12) .
N1B C13 N8 C18 -0.9(14) .
N7 C2 N12 C5 -0.5(13) .
N3 C5 N12 C2 173.5(8) .
C10 C5 N12 C2 -4.6(12) .
N1E C9 N13 C11 -0.5(8) .
S4 C9 N13 C11 -176.4(5) .
N1E C9 N13 C14 170.7(7) .
S4 C9 N13 C14 -5.2(10) .
N7 C11 N13 C9 -178.6(7) .
C10 C11 N13 C9 1.8(8) .
N7 C11 N13 C14 10.2(12) .
C10 C11 N13 C14 -169.5(7) .
C6 C14 N13 C9 101.1(8) .
C6 C14 N13 C11 -89.5(9) .
N1B C19 N18 C17 -179.4(7) .
C1A C19 N18 C17 -0.2(8) .
N1B C19 N18 C0AA -3.4(12) .
C1A C19 N18 C0AA 175.8(7) .
N1C C17 N18 C19 0.6(8) .
S7 C17 N18 C19 177.6(5) .
N1C C17 N18 C0AA -175.1(7) .
S7 C17 N18 C0AA 1.8(11) .
N1 C57 S1 C1F -36.4(6) .
N4 C57 S1 C1F 138.6(6) .
C1C C1F S1 C57 178.1(5) .
N1E C9 S4 C1K -48.7(7) .
N13 C9 S4 C1K 126.7(6) .
C4 C1K S4 C9 -178.3(5) .
N1C C17 S7 C1D -83.0(7) .
N18 C17 S7 C1D 100.5(6) .
N1C C17 S7 Ag2 36.0(7) .
N18 C17 S7 Ag2 -140.6(5) .
C1E C1D S7 C17 -55.0(5) .
C1E C1D S7 Ag2 -179.4(4) .
C9 N1E Ag1 N1 27.9(10) .
C10 N1E Ag1 N1 177.9(6) .
C57 N1 Ag1 N1E 71.7(8) .
C1 N1 Ag1 N1E -161.0(6) .
C17 S7 Ag2 N1C -62.8(8) 2_676
C1D S7 Ag2 N1C 52.0(8) 2_676
C17 S7 Ag2 Ag2 -20.5(3) 2_676
C1D S7 Ag2 Ag2 94.3(2) 2_676
C2 N7 Ag3 O1M -98.2(6) .
C11 N7 Ag3 O1M 96.6(6) .
C2 N7 Ag3 O2M 62.2(6) .
C11 N7 Ag3 O2M -103.1(6) .
C19 N18 C0AA C1AA -69.2(12) .
C17 N18 C0AA C1AA 105.8(11) .
N18 C0AA C1AA C2AA 171.0(10) .
